data_2206963
loop_
_publ_author_name
'Fu, Ai-Yun'
'Wang, Da-Qi'
'Jian-Xin Xing'

_publ_section_title
;<i>catena</i>-Poly[tris(ethylenediamine-\k^2^<i>N</i>,<i>N</i>')nickel(II)
 [cadmium(II)-di-\m-1,2-dicyanoethylenedithiolato-\k^3^<i>S</i>,<i>S</i>':<i>S</i>']
 monohydrate]
;
_journal_coeditor_code HB6270
_journal_issue 10
_journal_name_full 'Acta Crystallographica Section E'
_journal_page_first m2115
_journal_page_last m2117
_journal_paper_doi 10.1107/S1600536805030291
_journal_volume 61
_journal_year 2005
_chemical_formula_iupac '[Ni (C2 H8 N2)3]2 [Cd2 (C4 N2 S2)4], 2H2 O'
_chemical_formula_moiety '2(C6 H24 N6 Ni), C16 Cd2 N8 S8, 2(H2 O) '
_chemical_formula_sum 'C28 H52 Cd2 N20 Ni2 O2 S8'
_chemical_formula_weight 1299.60
_chemical_name_systematic
;
catena-Poly[bis(ethylenediamine-\k^2^N,N')copper(II)
(2,3-dimercaptobutenedinitrile-\k^2^S,S')(2,3-dimercaptobutenedinitrile-
\k^4^S,S',N,N')cuprate(II)]
;
_space_group_IT_number 14
_symmetry_cell_setting monoclinic
_symmetry_space_group_name_Hall '-P 2yn'
_symmetry_space_group_name_H-M 'P 1 21/n 1'
_atom_sites_solution_hydrogens mixed
_atom_sites_solution_primary direct
_atom_sites_solution_secondary difmap
_audit_creation_method SHELXL-97
_cell_angle_alpha 90.00
_cell_angle_beta 100.509(4)
_cell_angle_gamma 90.00
_cell_formula_units_Z 2
_cell_length_a 7.5796(15)
_cell_length_b 19.255(4)
_cell_length_c 17.201(4)
_cell_measurement_reflns_used 1561
_cell_measurement_temperature 293(2)
_cell_measurement_theta_max 19.55
_cell_measurement_theta_min 2.41
_cell_volume 2468.3(9)
_computing_cell_refinement 'SAINT (Bruker,1997)'
_computing_data_collection 'SMART (Bruker,1997)'
_computing_data_reduction SAINT
_computing_molecular_graphics 'SHELXTL (Sheldrick, 1997b)'
_computing_publication_material SHELXTL
_computing_structure_refinement 'SHELXL97 (Sheldrick, 1997a)'
_computing_structure_solution 'SHELXS97 (Sheldrick, 1997a)'
_diffrn_ambient_temperature 293(2)
_diffrn_measured_fraction_theta_full 0.999
_diffrn_measured_fraction_theta_max 0.999
_diffrn_measurement_device_type 'Bruker SMART CCD'
_diffrn_measurement_method '\f and \w scans'
_diffrn_radiation_monochromator graphite
_diffrn_radiation_source 'fine-focus sealed tube'
_diffrn_radiation_type MoK\a
_diffrn_radiation_wavelength 0.71073
_diffrn_reflns_av_R_equivalents 0.0685
_diffrn_reflns_av_sigmaI/netI 0.1240
_diffrn_reflns_limit_h_max 8
_diffrn_reflns_limit_h_min -9
_diffrn_reflns_limit_k_max 16
_diffrn_reflns_limit_k_min -22
_diffrn_reflns_limit_l_max 20
_diffrn_reflns_limit_l_min -20
_diffrn_reflns_number 12887
_diffrn_reflns_theta_full 25.03
_diffrn_reflns_theta_max 25.03
_diffrn_reflns_theta_min 1.60
_exptl_absorpt_coefficient_mu 1.991
_exptl_absorpt_correction_T_max 0.796
_exptl_absorpt_correction_T_min 0.587
_exptl_absorpt_correction_type multi-scan
_exptl_absorpt_process_details '(SADABS; Bruker, 1997)'
_exptl_crystal_colour green
_exptl_crystal_density_diffrn 1.749
_exptl_crystal_density_method 'not measured'
_exptl_crystal_description block
_exptl_crystal_F_000 1312
_exptl_crystal_size_max 0.30
_exptl_crystal_size_mid 0.15
_exptl_crystal_size_min 0.12
_refine_diff_density_max 0.882
_refine_diff_density_min -0.771
_refine_ls_extinction_method none
_refine_ls_goodness_of_fit_ref 0.999
_refine_ls_hydrogen_treatment mixed
_refine_ls_matrix_type full
_refine_ls_number_parameters 286
_refine_ls_number_reflns 4346
_refine_ls_number_restraints 4
_refine_ls_restrained_S_all 1.212
_refine_ls_R_factor_all 0.1189
_refine_ls_R_factor_gt 0.0510
_refine_ls_shift/su_max 0.001
_refine_ls_shift/su_mean 0.000
_refine_ls_structure_factor_coef Fsqd
_refine_ls_weighting_details 'calc w=1/[\s^2^(Fo^2^)+(0.0141P)^2^] where P=(Fo^2^+2Fc^2^)/3'
_refine_ls_weighting_scheme calc
_refine_ls_wR_factor_gt 0.0752
_refine_ls_wR_factor_ref 0.0829
_reflns_number_gt 2220
_reflns_number_total 4346
_reflns_threshold_expression I>2\s(I)
_cod_data_source_file hb6270.cif
_cod_data_source_block I
_cod_depositor_comments
;
The following automatic conversions were performed:

'_atom_sites_solution_hydrogens' value 'difmap and geom' was changed
to 'mixed'.

Automatic conversion script
Id: cif_fix_values 6452 2018-10-05 10:23:21Z andrius 

2019-10-18
Z value and formula fixed to values more according to usual
chemical conventions.                 miguel
;
_cod_original_formula_sum 'C14 H26 Cd N10 Ni O S4'
_cod_original_formula_weight 649.80
_cod_original_formula_moiety 'C6 H24 N6 Ni, C8 Cd N4 S4, H2 O '
_cod_original_formula_iupac '[Ni (C2 H8 N2)3] [Cd (C4 N2 S2)2], H2 O'
_cod_original_formula_units_Z 4
_cod_original_sg_symbol_H-M 'P 21/n'
_cod_database_code 2206963
_cod_database_fobs_code 2206963

loop_
_symmetry_equiv_pos_as_xyz
'x, y, z'
'-x+1/2, y+1/2, -z+1/2'
'-x, -y, -z'
'x-1/2, -y-1/2, z-1/2'

loop_
_atom_site_label
_atom_site_fract_x
_atom_site_fract_y
_atom_site_fract_z
_atom_site_U_iso_or_equiv
_atom_site_adp_type
_atom_site_calc_flag
_atom_site_refinement_flags
_atom_site_occupancy
_atom_site_type_symbol
Cd1 0.74918(10) 0.03798(4) 1.00912(4) 0.0590(3) Uani d . 1 Cd
Ni1 0.11839(14) 0.29140(5) 0.96600(5) 0.0294(3) Uani d . 1 Ni
N1 1.1518(12) 0.1300(5) 1.3106(5) 0.093(3) Uani d . 1 N
N2 1.1703(12) -0.0685(5) 1.3014(5) 0.088(3) Uani d . 1 N
N3 0.3509(12) -0.0100(5) 0.6924(5) 0.089(3) Uani d . 1 N
N4 0.4554(16) 0.1840(5) 0.7199(5) 0.122(4) Uani d . 1 N
N5 0.2319(9) 0.1972(3) 1.0178(4) 0.050(2) Uani d . 1 N
H5A 0.1444 0.1687 1.0277 0.060 Uiso calc R 1 H
H5B 0.2922 0.1754 0.9844 0.060 Uiso calc R 1 H
N6 0.3339(9) 0.3348(4) 1.0519(4) 0.059(2) Uani d . 1 N
H6A 0.3923 0.3678 1.0296 0.071 Uiso calc R 1 H
H6B 0.2908 0.3537 1.0925 0.071 Uiso calc R 1 H
N7 -0.0792(9) 0.2953(3) 1.0410(4) 0.056(2) Uani d . 1 N
H7A -0.1500 0.2575 1.0324 0.067 Uiso calc R 1 H
H7B -0.0240 0.2949 1.0919 0.067 Uiso calc R 1 H
N8 0.0089(10) 0.3936(3) 0.9380(4) 0.059(2) Uani d . 1 N
H8A 0.0970 0.4235 0.9323 0.071 Uiso calc R 1 H
H8B -0.0713 0.3925 0.8925 0.071 Uiso calc R 1 H
N9 -0.0619(9) 0.2407(4) 0.8724(4) 0.059(2) Uani d . 1 N
H9A -0.0971 0.1996 0.8892 0.070 Uiso calc R 1 H
H9B -0.1600 0.2672 0.8569 0.070 Uiso calc R 1 H
N10 0.2792(9) 0.2982(3) 0.8752(4) 0.062(2) Uani d . 1 N
H10A 0.3330 0.3400 0.8766 0.074 Uiso calc R 1 H
H10B 0.3644 0.2651 0.8821 0.074 Uiso calc R 1 H
O1 0.4310(11) 0.4543(5) 0.9367(5) 0.106(3) Uani d D 1 O
S1 0.9130(3) 0.12532(12) 1.10874(14) 0.0522(7) Uani d . 1 S
S2 0.9539(3) -0.05198(11) 1.09359(12) 0.0465(7) Uani d . 1 S
S3 0.5457(3) -0.03029(12) 0.90052(12) 0.0478(7) Uani d . 1 S
S4 0.5892(3) 0.14580(12) 0.92933(13) 0.0473(7) Uani d . 1 S
C1 1.0891(12) 0.1025(5) 1.2544(6) 0.055(3) Uani d . 1 C
C2 1.0132(11) 0.0692(5) 1.1819(5) 0.041(2) Uani d . 1 C
C3 1.0272(10) 0.0002(5) 1.1759(4) 0.038(2) Uani d . 1 C
C4 1.1077(12) -0.0390(5) 1.2463(5) 0.057(3) Uani d . 1 C
C5 0.4170(13) 0.0101(5) 0.7528(6) 0.060(3) Uani d . 1 C
C6 0.4939(10) 0.0350(5) 0.8301(4) 0.044(2) Uani d . 1 C
C7 0.5163(11) 0.1045(5) 0.8403(5) 0.044(2) Uani d . 1 C
C8 0.4785(16) 0.1491(5) 0.7722(6) 0.078(4) Uani d . 1 C
C9 0.3558(12) 0.2142(5) 1.0927(5) 0.056(3) Uani d . 1 C
H9C 0.2884 0.2219 1.1347 0.067 Uiso calc R 1 H
H9D 0.4388 0.1762 1.1080 0.067 Uiso calc R 1 H
C10 0.4539(13) 0.2770(5) 1.0794(5) 0.060(3) Uani d . 1 C
H10C 0.5284 0.2674 1.0404 0.072 Uiso calc R 1 H
H10D 0.5323 0.2901 1.1282 0.072 Uiso calc R 1 H
C11 -0.1887(12) 0.3577(4) 1.0255(5) 0.057(3) Uani d . 1 C
H11A -0.2355 0.3704 1.0724 0.069 Uiso calc R 1 H
H11B -0.2895 0.3489 0.9831 0.069 Uiso calc R 1 H
C12 -0.0780(12) 0.4157(5) 1.0028(6) 0.064(3) Uani d . 1 C
H12A -0.1537 0.4557 0.9865 0.077 Uiso calc R 1 H
H12B 0.0121 0.4291 1.0478 0.077 Uiso calc R 1 H
C13 0.0323(14) 0.2301(5) 0.8062(5) 0.072(3) Uani d . 1 C
H13A -0.0550 0.2251 0.7577 0.086 Uiso calc R 1 H
H13B 0.1014 0.1875 0.8146 0.086 Uiso calc R 1 H
C14 0.1531(14) 0.2882(5) 0.7976(5) 0.076(3) Uani d . 1 C
H14A 0.0841 0.3302 0.7834 0.091 Uiso calc R 1 H
H14B 0.2206 0.2781 0.7562 0.091 Uiso calc R 1 H
H1 0.534(5) 0.460(4) 0.962(4) 0.080 Uiso d D 1 H
H2 0.370(11) 0.476(4) 0.899(4) 0.080 Uiso d D 1 H

loop_
_atom_site_aniso_label
_atom_site_aniso_U_11
_atom_site_aniso_U_22
_atom_site_aniso_U_33
_atom_site_aniso_U_12
_atom_site_aniso_U_13
_atom_site_aniso_U_23
Cd1 0.0687(5) 0.0490(5) 0.0497(5) -0.0014(4) -0.0145(4) 0.0023(4)
Ni1 0.0350(6) 0.0320(6) 0.0224(6) -0.0019(6) 0.0088(5) -0.0017(5)
N1 0.092(8) 0.116(8) 0.060(6) -0.010(6) -0.011(6) -0.034(6)
N2 0.099(8) 0.111(8) 0.048(6) 0.008(6) -0.003(6) 0.024(5)
N3 0.099(8) 0.118(8) 0.048(6) -0.001(6) 0.005(6) -0.025(6)
N4 0.232(13) 0.089(8) 0.050(6) 0.047(8) 0.035(8) 0.027(6)
N5 0.054(5) 0.055(5) 0.049(5) -0.021(4) 0.027(4) -0.014(4)
N6 0.075(6) 0.059(6) 0.044(5) -0.013(5) 0.013(4) 0.005(4)
N7 0.070(6) 0.036(5) 0.059(5) 0.003(5) 0.005(4) 0.011(4)
N8 0.074(6) 0.063(6) 0.048(5) -0.014(5) 0.031(5) 0.000(4)
N9 0.062(6) 0.067(6) 0.050(5) -0.001(4) 0.021(4) 0.011(4)
N10 0.070(6) 0.039(5) 0.078(6) 0.001(5) 0.019(5) -0.003(5)
O1 0.102(7) 0.097(7) 0.102(7) 0.002(6) -0.031(5) 0.010(5)
S1 0.0634(19) 0.0404(16) 0.0494(16) -0.0092(13) 0.0009(14) 0.0005(12)
S2 0.0556(17) 0.0438(16) 0.0374(14) 0.0044(13) 0.0009(12) 0.0014(12)
S3 0.0546(17) 0.0475(16) 0.0399(14) -0.0072(14) 0.0046(12) 0.0017(13)
S4 0.0567(17) 0.0421(15) 0.0428(15) 0.0057(13) 0.0085(13) 0.0007(12)
C1 0.054(7) 0.062(8) 0.047(7) -0.008(6) 0.002(6) -0.003(6)
C2 0.042(6) 0.047(6) 0.036(6) -0.009(5) 0.008(5) -0.009(5)
C3 0.035(6) 0.052(6) 0.029(5) 0.004(5) 0.012(4) -0.001(5)
C4 0.054(7) 0.076(8) 0.040(6) -0.002(6) 0.011(5) 0.008(6)
C5 0.065(8) 0.067(8) 0.047(7) 0.012(6) 0.006(6) 0.001(6)
C6 0.040(6) 0.061(7) 0.031(5) 0.004(5) 0.003(4) -0.005(5)
C7 0.051(6) 0.048(6) 0.037(6) 0.013(5) 0.018(5) 0.003(5)
C8 0.134(11) 0.065(8) 0.038(7) 0.038(8) 0.019(7) 0.003(6)
C9 0.065(7) 0.050(7) 0.052(6) -0.002(6) 0.009(5) 0.001(6)
C10 0.080(8) 0.048(7) 0.054(7) -0.015(6) 0.018(6) -0.008(5)
C11 0.066(8) 0.048(7) 0.059(7) 0.005(6) 0.017(6) 0.011(5)
C12 0.065(8) 0.052(7) 0.080(8) 0.004(6) 0.023(6) -0.003(6)
C13 0.104(9) 0.062(8) 0.047(7) -0.038(7) 0.005(6) -0.013(6)
C14 0.097(9) 0.089(9) 0.048(7) -0.003(8) 0.028(6) 0.000(7)

loop_
_atom_type_symbol
_atom_type_description
_atom_type_scat_dispersion_real
_atom_type_scat_dispersion_imag
_atom_type_scat_source
C C 0.0033 0.0016 'International Tables Vol C Tables 4.2.6.8 and 6.1.1.4'
H H 0.0000 0.0000 'International Tables Vol C Tables 4.2.6.8 and 6.1.1.4'
N N 0.0061 0.0033 'International Tables Vol C Tables 4.2.6.8 and 6.1.1.4'
S S 0.1246 0.1234 'International Tables Vol C Tables 4.2.6.8 and 6.1.1.4'
Ni Ni 0.3393 1.1124 'International Tables Vol C Tables 4.2.6.8 and 6.1.1.4'
Cd Cd -0.8075 1.2024 'International Tables Vol C Tables 4.2.6.8 and 6.1.1.4'
O O 0.0106 0.0060 'International Tables Vol C Tables 4.2.6.8 and 6.1.1.4'

loop_
_geom_angle_atom_site_label_1
_geom_angle_atom_site_label_2
_geom_angle_atom_site_label_3
_geom_angle_site_symmetry_1
_geom_angle_site_symmetry_3
_geom_angle
S1 Cd1 S3 . . 169.19(8)
S1 Cd1 S2 . . 84.01(7)
S3 Cd1 S2 . . 106.61(7)
S1 Cd1 S4 . . 87.27(8)
S3 Cd1 S4 . . 82.34(7)
S2 Cd1 S4 . . 169.62(8)
S1 Cd1 S3 . 3_657 90.12(8)
S3 Cd1 S3 . 3_657 86.85(7)
S2 Cd1 S3 . 3_657 96.03(8)
S4 Cd1 S3 . 3_657 89.60(7)
S1 Cd1 S2 . 3_757 90.60(8)
S3 Cd1 S2 . 3_757 91.83(7)
S2 Cd1 S2 . 3_757 87.42(7)
S4 Cd1 S2 . 3_757 87.04(7)
S3 Cd1 S2 3_657 3_757 176.53(6)
N5 Ni1 N9 . . 94.6(3)
N5 Ni1 N7 . . 92.9(2)
N9 Ni1 N7 . . 92.8(3)
N5 Ni1 N10 . . 96.7(3)
N9 Ni1 N10 . . 81.4(3)
N7 Ni1 N10 . . 169.1(3)
N5 Ni1 N8 . . 168.4(2)
N9 Ni1 N8 . . 94.6(3)
N7 Ni1 N8 . . 79.6(3)
N10 Ni1 N8 . . 91.6(3)
N5 Ni1 N6 . . 81.1(3)
N9 Ni1 N6 . . 170.7(3)
N7 Ni1 N6 . . 95.7(3)
N10 Ni1 N6 . . 90.9(3)
N8 Ni1 N6 . . 90.7(3)
C9 N5 Ni1 . . 108.5(5)
C9 N5 H5A . . 110.0
Ni1 N5 H5A . . 110.0
C9 N5 H5B . . 110.0
Ni1 N5 H5B . . 110.0
H5A N5 H5B . . 108.4
C10 N6 Ni1 . . 106.0(5)
C10 N6 H6A . . 110.5
Ni1 N6 H6A . . 110.5
C10 N6 H6B . . 110.5
Ni1 N6 H6B . . 110.5
H6A N6 H6B . . 108.7
C11 N7 Ni1 . . 110.8(5)
C11 N7 H7A . . 109.5
Ni1 N7 H7A . . 109.5
C11 N7 H7B . . 109.5
Ni1 N7 H7B . . 109.5
H7A N7 H7B . . 108.1
C12 N8 Ni1 . . 107.7(5)
C12 N8 H8A . . 110.2
Ni1 N8 H8A . . 110.2
C12 N8 H8B . . 110.2
Ni1 N8 H8B . . 110.2
H8A N8 H8B . . 108.5
C13 N9 Ni1 . . 108.2(5)
C13 N9 H9A . . 110.1
Ni1 N9 H9A . . 110.1
C13 N9 H9B . . 110.1
Ni1 N9 H9B . . 110.1
H9A N9 H9B . . 108.4
C14 N10 Ni1 . . 106.5(5)
C14 N10 H10A . . 110.4
Ni1 N10 H10A . . 110.4
C14 N10 H10B . . 110.4
Ni1 N10 H10B . . 110.4
H10A N10 H10B . . 108.6
H1 O1 H2 . . 132(10)
C2 S1 Cd1 . . 99.9(3)
C3 S2 Cd1 . . 98.0(3)
C6 S3 Cd1 . . 99.6(3)
C6 S3 Cd1 . 3_657 107.9(3)
Cd1 S3 Cd1 . 3_657 93.15(7)
C7 S4 Cd1 . . 98.1(3)
N1 C1 C2 . . 178.0(12)
C3 C2 C1 . . 119.2(8)
C3 C2 S1 . . 126.6(7)
C1 C2 S1 . . 114.2(7)
C2 C3 C4 . . 118.4(8)
C2 C3 S2 . . 128.1(7)
C4 C3 S2 . . 113.5(7)
N2 C4 C3 . . 179.1(11)
N3 C5 C6 . . 177.8(12)
C7 C6 C5 . . 118.0(8)
C7 C6 S3 . . 128.0(7)
C5 C6 S3 . . 114.0(7)
C6 C7 C8 . . 118.9(8)
C6 C7 S4 . . 125.6(7)
C8 C7 S4 . . 115.6(7)
N4 C8 C7 . . 177.6(15)
C10 C9 N5 . . 107.9(7)
C10 C9 H9C . . 110.1
N5 C9 H9C . . 110.1
C10 C9 H9D . . 110.1
N5 C9 H9D . . 110.1
H9C C9 H9D . . 108.4
C9 C10 N6 . . 112.1(8)
C9 C10 H10C . . 109.2
N6 C10 H10C . . 109.2
C9 C10 H10D . . 109.2
N6 C10 H10D . . 109.2
H10C C10 H10D . . 107.9
N7 C11 C12 . . 109.7(8)
N7 C11 H11A . . 109.7
C12 C11 H11A . . 109.7
N7 C11 H11B . . 109.7
C12 C11 H11B . . 109.7
H11A C11 H11B . . 108.2
N8 C12 C11 . . 109.6(8)
N8 C12 H12A . . 109.7
C11 C12 H12A . . 109.7
N8 C12 H12B . . 109.7
C11 C12 H12B . . 109.7
H12A C12 H12B . . 108.2
N9 C13 C14 . . 111.9(8)
N9 C13 H13A . . 109.2
C14 C13 H13A . . 109.2
N9 C13 H13B . . 109.2
C14 C13 H13B . . 109.2
H13A C13 H13B . . 107.9
C13 C14 N10 . . 108.3(8)
C13 C14 H14A . . 110.0
N10 C14 H14A . . 110.0
C13 C14 H14B . . 110.0
N10 C14 H14B . . 110.0
H14A C14 H14B . . 108.4

loop_
_geom_bond_atom_site_label_1
_geom_bond_atom_site_label_2
_geom_bond_site_symmetry_2
_geom_bond_distance
_geom_bond_publ_flag
Cd1 S1 . 2.555(2) y
Cd1 S3 . 2.558(2) y
Cd1 S2 . 2.588(2) y
Cd1 S4 . 2.657(2) y
Cd1 S3 3_657 2.949(3) y
Cd1 S2 3_757 3.116(3) y
Ni1 N5 . 2.133(6) y
Ni1 N9 . 2.147(7) y
Ni1 N7 . 2.149(7) y
Ni1 N10 . 2.153(7) y
Ni1 N8 . 2.156(7) y
Ni1 N6 . 2.161(6) y
N1 C1 . 1.128(10) ?
N2 C4 . 1.133(10) ?
N3 C5 . 1.136(10) ?
N4 C8 . 1.111(11) ?
N5 C9 . 1.485(9) ?
N5 H5A . 0.9000 ?
N5 H5B . 0.9000 ?
N6 C10 . 1.460(9) ?
N6 H6A . 0.9000 ?
N6 H6B . 0.9000 ?
N7 C11 . 1.457(9) ?
N7 H7A . 0.9000 ?
N7 H7B . 0.9000 ?
N8 C12 . 1.457(10) ?
N8 H8A . 0.9000 ?
N8 H8B . 0.9000 ?
N9 C13 . 1.464(10) ?
N9 H9A . 0.9000 ?
N9 H9B . 0.9000 ?
N10 C14 . 1.506(9) ?
N10 H10A . 0.9000 ?
N10 H10B . 0.9000 ?
O1 H1 . 0.83(3) ?
O1 H2 . 0.84(3) ?
S1 C2 . 1.725(9) ?
S2 C3 . 1.742(8) ?
S3 C6 . 1.739(8) ?
S3 Cd1 3_657 2.949(2) ?
S4 C7 . 1.725(8) ?
C1 C2 . 1.427(11) ?
C2 C3 . 1.339(10) ?
C3 C4 . 1.462(11) ?
C5 C6 . 1.434(11) ?
C6 C7 . 1.357(11) ?
C7 C8 . 1.438(12) ?
C9 C10 . 1.459(10) ?
C9 H9C . 0.9700 ?
C9 H9D . 0.9700 ?
C10 H10C . 0.9700 ?
C10 H10D . 0.9700 ?
C11 C12 . 1.492(11) ?
C11 H11A . 0.9700 ?
C11 H11B . 0.9700 ?
C12 H12A . 0.9700 ?
C12 H12B . 0.9700 ?
C13 C14 . 1.470(11) ?
C13 H13A . 0.9700 ?
C13 H13B . 0.9700 ?
C14 H14A . 0.9700 ?
C14 H14B . 0.9700 ?

loop_
_geom_hbond_atom_site_label_D
_geom_hbond_atom_site_label_H
_geom_hbond_atom_site_label_A
_geom_hbond_site_symmetry_A
_geom_hbond_distance_DH
_geom_hbond_distance_HA
_geom_hbond_distance_DA
_geom_hbond_angle_DHA
O1 H1 O1 3_667 0.83(5) 2.38(7) 2.847(13) 116(5)
O1 H2 N3 2_556 0.84(7) 2.10(8) 2.870(12) 154(8)
N5 H5A S1 1_455 0.90 2.57 3.404(7) 154
N5 H5B S4 . 0.90 2.66 3.483(7) 153
N6 H6A O1 . 0.90 2.36 3.209(12) 157
N6 H6B N2 2_657 0.90 2.34 3.141(11) 149
N7 H7A S1 1_455 0.90 2.86 3.478(6) 127
N7 H7B N4 4_566 0.90 2.27 3.066(11) 147
N8 H8A O1 . 0.90 2.59 3.410(11) 152
N8 H8A N3 2_556 0.90 2.59 3.237(11) 129
N8 H8B N1 4_465 0.90 2.34 3.189(11) 156
N9 H9A S4 1_455 0.90 2.79 3.498(8) 136
N9 H9B N1 4_465 0.90 2.48 3.346(12) 160
N10 H10A O1 . 0.90 2.49 3.322(11) 154
